data_7059637
loop_
_publ_author_name
'Flores-Romero, V\'ictor'
'Garc\'ia-Guzm\'an, Oscar L.'
'Aguirre-Bautista, Alejandra'
'Rojas-Montoya, Iv\'an D.'
'Garc\'ia-Montalvo, Ver\'onica'
'Rivera, Margarita'
'Jim\'enez-Sandoval, Omar'
'Mu\~noz-Hern\'andez, Miguel-\'Angel'
'Hern\'andez-Ortega, Sim\'on'

_publ_section_title
;
 Zinc(ii) and cadmium(ii) complexes, [M(iPr2P(X)NC(Y)NC5H10-\k2-X,Y)2] (X
 and Y = O, S), as single source precursors for metal sulfide thin films
;
_journal_issue 25
_journal_name_full 'New Journal of Chemistry'
_journal_page_first 10367
_journal_page_last 10379
_journal_paper_doi 10.1039/D0NJ01465F
_journal_volume 44
_journal_year 2020
_chemical_formula_sum 'C24 H48 Cd N4 P2 S4'
_chemical_formula_weight 695.24
_space_group_crystal_system triclinic
_space_group_IT_number 2
_space_group_name_Hall '-P 1'
_space_group_name_H-M_alt 'P -1'
_atom_sites_solution_hydrogens geom
_atom_sites_solution_primary direct
_atom_sites_solution_secondary difmap
_audit_creation_method SHELXL-2014/7
_audit_update_record
;
2019-09-05 deposited with the CCDC.	2020-05-18 downloaded from the CCDC.
;
_cell_angle_alpha 86.0570(10)
_cell_angle_beta 68.82
_cell_angle_gamma 82.7220(10)
_cell_formula_units_Z 2
_cell_length_a 9.9720(2)
_cell_length_b 13.3201(2)
_cell_length_c 13.5216(2)
_cell_measurement_reflns_used 9984
_cell_measurement_temperature 298(2)
_cell_measurement_theta_max 25.40
_cell_measurement_theta_min 2.21
_cell_volume 1660.72(5)
_computing_cell_refinement 'APEX3 v2016.1 (Bruker, 2014)'
_computing_data_collection 'APEX3 v2016.1 (Bruker, 2014)'
_computing_data_reduction 'SAINT V8.37A  (Bruker, 2014)'
_computing_molecular_graphics 'Ortep-3 Ver 2.02 L.J. Farrugia (1997) J. Appl. Cryst. 30, 565'
_computing_publication_material 'SHELXL-2014/7 (Sheldrick, 2014)'
_computing_structure_refinement 'SHELXL-2014/7 (Sheldrick, 2014)'
_computing_structure_solution 'SHELXS-2014 (Bruker, 2014)'
_diffrn_ambient_temperature 298(2)
_diffrn_detector_area_resol_mean 0.83
_diffrn_measured_fraction_theta_full 0.999
_diffrn_measured_fraction_theta_max 0.998
_diffrn_measurement_device_type 'Bruker APEX2 CCD area detector'
_diffrn_measurement_method 'omega scans'
_diffrn_radiation_type MoK\a
_diffrn_radiation_wavelength 0.71073
_diffrn_reflns_av_R_equivalents 0.0281
_diffrn_reflns_av_unetI/netI 0.0247
_diffrn_reflns_Laue_measured_fraction_full 0.999
_diffrn_reflns_Laue_measured_fraction_max 0.998
_diffrn_reflns_limit_h_max 11
_diffrn_reflns_limit_h_min -12
_diffrn_reflns_limit_k_max 16
_diffrn_reflns_limit_k_min -16
_diffrn_reflns_limit_l_max 16
_diffrn_reflns_limit_l_min -16
_diffrn_reflns_number 19444
_diffrn_reflns_point_group_measured_fraction_full 0.999
_diffrn_reflns_point_group_measured_fraction_max 0.998
_diffrn_reflns_theta_full 25.242
_diffrn_reflns_theta_max 25.401
_diffrn_reflns_theta_min 2.204
_exptl_absorpt_coefficient_mu 1.025
_exptl_absorpt_correction_T_max 0.9129
_exptl_absorpt_correction_T_min 0.7414
_exptl_absorpt_correction_type analytical
_exptl_absorpt_process_details 'SHELXTL (Sheldrick, 2013)'
_exptl_crystal_colour colourless
_exptl_crystal_density_diffrn 1.390
_exptl_crystal_description Prism
_exptl_crystal_F_000 724
_exptl_crystal_size_max 0.516
_exptl_crystal_size_mid 0.316
_exptl_crystal_size_min 0.144
_refine_diff_density_max 0.395
_refine_diff_density_min -0.279
_refine_diff_density_rms 0.057
_refine_ls_extinction_method none
_refine_ls_goodness_of_fit_ref 1.052
_refine_ls_hydrogen_treatment constr
_refine_ls_matrix_type full
_refine_ls_number_parameters 389
_refine_ls_number_reflns 6095
_refine_ls_number_restraints 234
_refine_ls_restrained_S_all 1.057
_refine_ls_R_factor_all 0.0352
_refine_ls_R_factor_gt 0.0288
_refine_ls_shift/su_max 0.001
_refine_ls_shift/su_mean 0.000
_refine_ls_structure_factor_coef Fsqd
_refine_ls_weighting_details 'w=1/[\s^2^(Fo^2^)+(0.0463P)^2^+0.1174P] where P=(Fo^2^+2Fc^2^)/3'
_refine_ls_weighting_scheme calc
_refine_ls_wR_factor_gt 0.0757
_refine_ls_wR_factor_ref 0.0800
_reflns_Friedel_coverage 0.000
_reflns_number_gt 5148
_reflns_number_total 6095
_reflns_threshold_expression 'I > 2\s(I)'
_cod_data_source_file d0nj01465f2.cif
_cod_data_source_block compound-7
_cod_depositor_comments
;
The following automatic conversions were performed:

data item '_exptl_absorpt_correction_type' value 'Analytical' was
changed to 'analytical' in accordance with the
/home/data/users/saulius/crontab/automatic-downloads/rss-feeds/RSC/lib/dictionaries/cif_core.dic
dictionary named 'cif_core.dic' version 2.4.2 last updated on
2011-04-26.

Automatic conversion script
Id: cif_fix_values 7556 2019-12-06 15:28:31Z antanas 

 Adding full bibliography for 7059636--7059639.cif.

 Adding full bibliography for 7059636--7059639.cif.
;
_cod_original_cell_volume 1660.70(5)
_cod_database_code 7059637
_shelx_shelxl_version_number 2014/7
_shelx_space_group_comment
; 
The symmetry employed for this shelxl refinement is uniquely defined 
by the following loop, which should always be used as a source of 
symmetry information in preference to the above space-group names. 
They are only intended as comments. 
;
_shelx_estimated_absorpt_t_min 0.620
_shelx_estimated_absorpt_t_max 0.866

loop_
_space_group_symop_operation_xyz
'x, y, z'
'-x, -y, -z'

loop_
_atom_site_label
_atom_site_type_symbol
_atom_site_fract_x
_atom_site_fract_y
_atom_site_fract_z
_atom_site_U_iso_or_equiv
_atom_site_adp_type
_atom_site_occupancy
_atom_site_site_symmetry_order
_atom_site_calc_flag
_atom_site_refinement_flags_posn
_atom_site_refinement_flags_adp
_atom_site_refinement_flags_occupancy
_atom_site_disorder_assembly
_atom_site_disorder_group
Cd1 Cd 0.70469(2) 0.74070(2) 0.22380(2) 0.05345(9) Uani 1 1 d . . . . .
P1 P 0.73363(6) 0.67480(4) 0.46923(4) 0.03833(14) Uani 1 1 d . . . . .
P2 P 0.80050(7) 0.67644(5) -0.04012(5) 0.04845(16) Uani 1 1 d . . . . .
S1 S 0.67795(9) 0.60397(5) 0.36588(5) 0.0634(2) Uani 1 1 d . . . . .
S2 S 0.76677(8) 0.89217(5) 0.29076(5) 0.06055(18) Uani 1 1 d . . . . .
S3 S 0.91155(7) 0.69994(6) 0.05302(5) 0.0656(2) Uani 1 1 d . . . . .
S4 S 0.4791(7) 0.7295(7) 0.1830(5) 0.0612(12) Uani 0.63(5) 1 d . . P A 1
S4A S 0.4838(16) 0.765(4) 0.1822(10) 0.084(5) Uani 0.37(5) 1 d . . P A 2
N1 N 0.6944(2) 0.79419(14) 0.48576(15) 0.0464(5) Uani 1 1 d . . . . .
N2 N 0.6796(3) 0.96483(14) 0.48468(16) 0.0570(5) Uani 1 1 d . . . . .
C1 C 0.7115(2) 0.87852(16) 0.42905(17) 0.0422(5) Uani 1 1 d . . . . .
C2 C 0.6963(3) 1.06733(19) 0.4380(2) 0.0649(7) Uani 1 1 d . . . . .
H2A H 0.6046 1.1094 0.4651 0.078 Uiso 1 1 calc R U . . .
H2B H 0.7245 1.0647 0.3616 0.078 Uiso 1 1 calc R U . . .
C3 C 0.8064(4) 1.1119(3) 0.4640(3) 0.0925(11) Uani 1 1 d . . . . .
H3A H 0.8097 1.1816 0.4380 0.111 Uiso 1 1 calc R U . . .
H3B H 0.9005 1.0752 0.4284 0.111 Uiso 1 1 calc R U . . .
C4 C 0.7754(6) 1.1088(4) 0.5813(3) 0.139(2) Uani 1 1 d . . . . .
H4A H 0.6911 1.1562 0.6153 0.167 Uiso 1 1 calc R U . . .
H4B H 0.8568 1.1302 0.5943 0.167 Uiso 1 1 calc R U . . .
C5 C 0.7480(4) 1.0038(3) 0.6302(3) 0.1011(13) Uani 1 1 d . . . . .
H5A H 0.8376 0.9590 0.6067 0.121 Uiso 1 1 calc R U . . .
H5B H 0.7149 1.0072 0.7069 0.121 Uiso 1 1 calc R U . . .
C6 C 0.6391(3) 0.9629(2) 0.5998(2) 0.0644(7) Uani 1 1 d . . . . .
H6A H 0.6294 0.8938 0.6267 0.077 Uiso 1 1 calc R U . . .
H6B H 0.5462 1.0026 0.6312 0.077 Uiso 1 1 calc R U . . .
C7 C 0.6369(3) 0.62273(17) 0.60096(18) 0.0491(6) Uani 1 1 d . . . . .
H7 H 0.6694 0.6531 0.6512 0.059 Uiso 1 1 calc R U . . .
C8 C 0.6719(3) 0.50831(19) 0.6094(2) 0.0651(7) Uani 1 1 d . . . . .
H8A H 0.6147 0.4841 0.6784 0.098 Uiso 1 1 calc R U . . .
H8B H 0.7727 0.4925 0.5987 0.098 Uiso 1 1 calc R U . . .
H8C H 0.6502 0.4763 0.5563 0.098 Uiso 1 1 calc R U . . .
C9 C 0.4750(3) 0.6530(2) 0.6337(2) 0.0731(8) Uani 1 1 d . . . . .
H9A H 0.4395 0.6253 0.5855 0.110 Uiso 1 1 calc R U . . .
H9B H 0.4562 0.7254 0.6323 0.110 Uiso 1 1 calc R U . . .
H9C H 0.4270 0.6273 0.7043 0.110 Uiso 1 1 calc R U . . .
C10 C 0.9267(2) 0.64187(18) 0.44303(19) 0.0479(5) Uani 1 1 d . . . . .
H10 H 0.9447 0.5678 0.4432 0.058 Uiso 1 1 calc R U . . .
C11 C 0.9717(3) 0.6781(3) 0.5295(3) 0.0747(8) Uani 1 1 d . . . . .
H11A H 1.0737 0.6600 0.5126 0.112 Uiso 1 1 calc R U . . .
H11B H 0.9195 0.6469 0.5962 0.112 Uiso 1 1 calc R U . . .
H11C H 0.9505 0.7503 0.5342 0.112 Uiso 1 1 calc R U . . .
C12 C 1.0194(3) 0.6803(3) 0.3341(2) 0.0734(8) Uani 1 1 d . . . . .
H12A H 1.0030 0.7529 0.3306 0.110 Uiso 1 1 calc R U . . .
H12B H 0.9941 0.6524 0.2805 0.110 Uiso 1 1 calc R U . . .
H12C H 1.1197 0.6600 0.3225 0.110 Uiso 1 1 calc R U . . .
N3 N 0.6487(2) 0.7400(2) -0.02737(16) 0.0685(7) Uani 1 1 d . . . . .
C19 C 0.9131(3) 0.7118(3) -0.1749(2) 0.0726(9) Uani 1 1 d . . . . .
H19 H 0.8636 0.6961 -0.2218 0.087 Uiso 1 1 calc R U . . .
C20 C 1.0607(3) 0.6518(3) -0.2127(3) 0.1002(12) Uani 1 1 d . . . . .
H20A H 1.1131 0.6714 -0.2847 0.150 Uiso 1 1 calc R U . . .
H20B H 1.0499 0.5809 -0.2090 0.150 Uiso 1 1 calc R U . . .
H20C H 1.1129 0.6648 -0.1684 0.150 Uiso 1 1 calc R U . . .
C21 C 0.9207(5) 0.8251(3) -0.1843(3) 0.1336(19) Uani 1 1 d . . . . .
H21A H 0.9749 0.8432 -0.1435 0.200 Uiso 1 1 calc R U . . .
H21B H 0.8246 0.8597 -0.1580 0.200 Uiso 1 1 calc R U . . .
H21C H 0.9674 0.8443 -0.2574 0.200 Uiso 1 1 calc R U . . .
C22 C 0.7857(4) 0.5412(2) -0.0397(3) 0.0756(8) Uani 1 1 d . . . . .
H22 H 0.8842 0.5066 -0.0606 0.091 Uiso 1 1 calc R U . . .
C23 C 0.7234(6) 0.5156(4) -0.1215(4) 0.1270(16) Uani 1 1 d . . . . .
H23A H 0.7077 0.4454 -0.1138 0.191 Uiso 1 1 calc R U . . .
H23B H 0.7902 0.5286 -0.1916 0.191 Uiso 1 1 calc R U . . .
H23C H 0.6332 0.5567 -0.1107 0.191 Uiso 1 1 calc R U . . .
C24 C 0.7020(5) 0.5004(3) 0.0701(3) 0.1062(13) Uani 1 1 d . . . . .
H24A H 0.6039 0.5317 0.0930 0.159 Uiso 1 1 calc R U . . .
H24B H 0.7463 0.5152 0.1189 0.159 Uiso 1 1 calc R U . . .
H24C H 0.7027 0.4284 0.0677 0.159 Uiso 1 1 calc R U . . .
C13 C 0.5229(3) 0.7600(3) 0.0481(2) 0.0696(8) Uani 1 1 d . U . . .
N4 N 0.4043(4) 0.7850(3) 0.0180(3) 0.0610(9) Uani 0.695(4) 1 d . U P A 1
C14 C 0.4238(5) 0.8048(4) -0.0941(3) 0.0778(13) Uani 0.695(4) 1 d D U P A 1
H14A H 0.3631 0.7652 -0.1144 0.093 Uiso 0.695(4) 1 calc R U P A 1
H14B H 0.5238 0.7860 -0.1382 0.093 Uiso 0.695(4) 1 calc R U P A 1
C15 C 0.3824(7) 0.9171(4) -0.1094(4) 0.0977(16) Uani 0.695(4) 1 d D U P A 1
H15A H 0.3906 0.9305 -0.1826 0.117 Uiso 0.695(4) 1 calc R U P A 1
H15B H 0.4498 0.9554 -0.0954 0.117 Uiso 0.695(4) 1 calc R U P A 1
C16 C 0.2292(6) 0.9527(5) -0.0370(4) 0.0991(18) Uani 0.695(4) 1 d D U P A 1
H16A H 0.2105 1.0255 -0.0448 0.119 Uiso 0.695(4) 1 calc R U P A 1
H16B H 0.1602 0.9213 -0.0568 0.119 Uiso 0.695(4) 1 calc R U P A 1
C17 C 0.2114(7) 0.9249(4) 0.0764(4) 0.0838(14) Uani 0.695(4) 1 d D U P A 1
H17A H 0.1111 0.9411 0.1214 0.101 Uiso 0.695(4) 1 calc R U P A 1
H17B H 0.2701 0.9642 0.0992 0.101 Uiso 0.695(4) 1 calc R U P A 1
C18 C 0.2562(4) 0.8137(3) 0.0881(3) 0.0678(11) Uani 0.695(4) 1 d D U P A 1
H18A H 0.2482 0.7980 0.1611 0.081 Uiso 0.695(4) 1 calc R U P A 1
H18B H 0.1915 0.7746 0.0718 0.081 Uiso 0.695(4) 1 calc R U P A 1
N4A N 0.4415(9) 0.8491(9) 0.0157(6) 0.0690(17) Uani 0.305(4) 1 d . U P A 2
C14A C 0.4674(11) 0.8804(11) -0.0944(8) 0.0772(19) Uani 0.305(4) 1 d D U P A 2
H14C H 0.5584 0.8458 -0.1395 0.093 Uiso 0.305(4) 1 calc R U P A 2
H14D H 0.4751 0.9526 -0.1025 0.093 Uiso 0.305(4) 1 calc R U P A 2
C15A C 0.3483(10) 0.8571(11) -0.1288(9) 0.085(2) Uani 0.305(4) 1 d D U P A 2
H15C H 0.3477 0.7843 -0.1281 0.101 Uiso 0.305(4) 1 calc R U P A 2
H15D H 0.3664 0.8822 -0.2010 0.101 Uiso 0.305(4) 1 calc R U P A 2
C16A C 0.2029(13) 0.9040(11) -0.0581(8) 0.084(2) Uani 0.305(4) 1 d D U P A 2
H16C H 0.1963 0.9770 -0.0688 0.101 Uiso 0.305(4) 1 calc R U P A 2
H16D H 0.1273 0.8793 -0.0760 0.101 Uiso 0.305(4) 1 calc R U P A 2
C17A C 0.1825(12) 0.8776(12) 0.0557(9) 0.080(2) Uani 0.305(4) 1 d D U P A 2
H17C H 0.0947 0.9161 0.1003 0.096 Uiso 0.305(4) 1 calc R U P A 2
H17D H 0.1686 0.8065 0.0683 0.096 Uiso 0.305(4) 1 calc R U P A 2
C18A C 0.3036(10) 0.8968(10) 0.0892(8) 0.0745(19) Uani 0.305(4) 1 d D U P A 2
H18C H 0.3075 0.9691 0.0899 0.089 Uiso 0.305(4) 1 calc R U P A 2
H18D H 0.2874 0.8694 0.1605 0.089 Uiso 0.305(4) 1 calc R U P A 2

loop_
_atom_site_aniso_label
_atom_site_aniso_U_11
_atom_site_aniso_U_22
_atom_site_aniso_U_33
_atom_site_aniso_U_23
_atom_site_aniso_U_13
_atom_site_aniso_U_12
Cd1 0.06031(14) 0.06978(15) 0.03281(11) -0.00419(8) -0.02156(9) 0.00032(9)
P1 0.0479(3) 0.0371(3) 0.0329(3) 0.0018(2) -0.0175(2) -0.0071(2)
P2 0.0467(3) 0.0647(4) 0.0315(3) -0.0059(3) -0.0149(3) 0.0084(3)
S1 0.0956(5) 0.0617(4) 0.0520(4) 0.0050(3) -0.0435(4) -0.0290(4)
S2 0.0875(5) 0.0529(4) 0.0373(3) 0.0071(3) -0.0177(3) -0.0113(3)
S3 0.0489(4) 0.1051(6) 0.0443(4) -0.0158(4) -0.0168(3) -0.0061(4)
S4 0.0498(11) 0.098(3) 0.0363(10) 0.0081(16) -0.0174(8) -0.0079(17)
S4A 0.054(3) 0.158(14) 0.035(2) -0.014(4) -0.016(2) 0.018(5)
N1 0.0609(12) 0.0392(10) 0.0379(10) 0.0021(8) -0.0169(9) -0.0045(9)
N2 0.0899(16) 0.0374(11) 0.0465(12) 0.0016(9) -0.0280(11) -0.0076(10)
C1 0.0485(13) 0.0415(12) 0.0388(12) 0.0027(10) -0.0186(10) -0.0058(10)
C2 0.0794(19) 0.0466(14) 0.0693(18) 0.0038(13) -0.0277(15) -0.0080(13)
C3 0.107(3) 0.100(2) 0.067(2) -0.0026(18) -0.0109(19) -0.057(2)
C4 0.203(5) 0.159(4) 0.069(2) -0.009(3) -0.027(3) -0.130(4)
C5 0.109(3) 0.153(4) 0.0525(18) -0.006(2) -0.0297(19) -0.051(3)
C6 0.0818(19) 0.0561(16) 0.0476(15) -0.0076(12) -0.0126(14) -0.0079(14)
C7 0.0595(15) 0.0494(13) 0.0387(12) 0.0072(10) -0.0176(11) -0.0117(11)
C8 0.0759(18) 0.0545(15) 0.0657(17) 0.0201(13) -0.0284(15) -0.0119(13)
C9 0.0604(17) 0.0695(18) 0.0699(19) 0.0136(15) -0.0028(14) -0.0067(14)
C10 0.0504(13) 0.0459(13) 0.0486(13) -0.0002(11) -0.0200(11) -0.0026(11)
C11 0.0632(18) 0.096(2) 0.077(2) -0.0118(17) -0.0352(16) -0.0147(16)
C12 0.0508(16) 0.091(2) 0.0652(18) 0.0108(16) -0.0113(13) 0.0038(14)
N3 0.0573(13) 0.1042(18) 0.0365(11) -0.0109(11) -0.0189(10) 0.0303(12)
C19 0.0687(18) 0.098(2) 0.0344(13) -0.0018(14) -0.0076(12) 0.0176(16)
C20 0.065(2) 0.151(3) 0.0581(19) -0.007(2) -0.0008(15) 0.023(2)
C21 0.146(4) 0.119(3) 0.081(3) 0.041(2) 0.013(3) -0.002(3)
C22 0.079(2) 0.0725(19) 0.082(2) -0.0162(17) -0.0377(17) 0.0009(16)
C23 0.158(4) 0.125(3) 0.134(4) -0.034(3) -0.081(3) -0.034(3)
C24 0.131(3) 0.078(2) 0.115(3) 0.020(2) -0.047(3) -0.029(2)
C13 0.0597(15) 0.107(2) 0.0377(13) -0.0077(14) -0.0220(12) 0.0234(15)
N4 0.0504(17) 0.088(2) 0.0423(15) -0.0021(17) -0.0201(13) 0.0136(17)
C14 0.067(2) 0.117(3) 0.0474(18) -0.005(2) -0.0272(17) 0.021(2)
C15 0.096(3) 0.121(4) 0.059(2) 0.026(3) -0.020(2) 0.012(3)
C16 0.097(3) 0.102(4) 0.079(3) 0.013(3) -0.024(2) 0.027(3)
C17 0.071(3) 0.098(3) 0.070(2) -0.008(3) -0.018(2) 0.018(2)
C18 0.0477(18) 0.097(3) 0.0550(19) 0.007(2) -0.0173(15) -0.0009(19)
N4A 0.052(3) 0.104(4) 0.047(3) -0.009(3) -0.021(2) 0.020(3)
C14A 0.066(3) 0.105(5) 0.053(3) 0.008(3) -0.022(3) 0.017(4)
C15A 0.088(4) 0.113(5) 0.055(3) 0.005(4) -0.036(3) 0.009(4)
C16A 0.074(3) 0.112(5) 0.072(4) 0.004(4) -0.038(3) 0.005(4)
C17A 0.059(3) 0.110(5) 0.069(3) -0.007(4) -0.026(3) 0.005(4)
C18A 0.056(3) 0.102(4) 0.061(3) -0.015(4) -0.022(3) 0.018(3)

loop_
_atom_type_symbol
_atom_type_description
_atom_type_scat_dispersion_real
_atom_type_scat_dispersion_imag
_atom_type_scat_source
C C 0.0033 0.0016 'International Tables Vol C Tables 4.2.6.8 and 6.1.1.4'
H H 0.0000 0.0000 'International Tables Vol C Tables 4.2.6.8 and 6.1.1.4'
N N 0.0061 0.0033 'International Tables Vol C Tables 4.2.6.8 and 6.1.1.4'
P P 0.1023 0.0942 'International Tables Vol C Tables 4.2.6.8 and 6.1.1.4'
S S 0.1246 0.1234 'International Tables Vol C Tables 4.2.6.8 and 6.1.1.4'
Cd Cd -0.8075 1.2024 'International Tables Vol C Tables 4.2.6.8 and 6.1.1.4'

loop_
_geom_angle_atom_site_label_1
_geom_angle_atom_site_label_2
_geom_angle_atom_site_label_3
_geom_angle
_geom_angle_site_symmetry_1
_geom_angle_site_symmetry_3
_geom_angle_publ_flag
S4A Cd1 S2 116.0(11) . . ?
S4A Cd1 S3 107.0(3) . . ?
S2 Cd1 S3 104.93(3) . . ?
S4A Cd1 S1 108.3(10) . . ?
S2 Cd1 S1 106.75(2) . . ?
S3 Cd1 S1 114.05(3) . . ?
S2 Cd1 S4 126.2(2) . . ?
S3 Cd1 S4 105.15(19) . . ?
S1 Cd1 S4 100.16(14) . . ?
N1 P1 C10 109.18(11) . . ?
N1 P1 C7 102.50(11) . . ?
C10 P1 C7 106.94(11) . . ?
N1 P1 S1 121.46(8) . . ?
C10 P1 S1 109.03(9) . . ?
C7 P1 S1 106.70(8) . . ?
N3 P2 C22 110.21(15) . . ?
N3 P2 C19 102.23(12) . . ?
C22 P2 C19 106.82(16) . . ?
N3 P2 S3 121.46(9) . . ?
C22 P2 S3 109.03(11) . . ?
C19 P2 S3 105.91(12) . . ?
P1 S1 Cd1 99.78(3) . . ?
C1 S2 Cd1 107.49(8) . . ?
P2 S3 Cd1 99.89(3) . . ?
C13 S4 Cd1 106.3(3) . . ?
C13 S4A Cd1 111.0(6) . . ?
C1 N1 P1 139.06(17) . . ?
C1 N2 C6 121.84(19) . . ?
C1 N2 C2 125.3(2) . . ?
C6 N2 C2 112.6(2) . . ?
N1 C1 N2 115.8(2) . . ?
N1 C1 S2 127.39(18) . . ?
N2 C1 S2 116.84(16) . . ?
N2 C2 C3 110.5(3) . . ?
N2 C2 H2A 109.6 . . ?
C3 C2 H2A 109.6 . . ?
N2 C2 H2B 109.6 . . ?
C3 C2 H2B 109.6 . . ?
H2A C2 H2B 108.1 . . ?
C2 C3 C4 111.8(3) . . ?
C2 C3 H3A 109.3 . . ?
C4 C3 H3A 109.3 . . ?
C2 C3 H3B 109.3 . . ?
C4 C3 H3B 109.3 . . ?
H3A C3 H3B 107.9 . . ?
C3 C4 C5 112.2(3) . . ?
C3 C4 H4A 109.2 . . ?
C5 C4 H4A 109.2 . . ?
C3 C4 H4B 109.2 . . ?
C5 C4 H4B 109.2 . . ?
H4A C4 H4B 107.9 . . ?
C6 C5 C4 110.9(3) . . ?
C6 C5 H5A 109.5 . . ?
C4 C5 H5A 109.5 . . ?
C6 C5 H5B 109.5 . . ?
C4 C5 H5B 109.5 . . ?
H5A C5 H5B 108.1 . . ?
N2 C6 C5 110.9(2) . . ?
N2 C6 H6A 109.4 . . ?
C5 C6 H6A 109.4 . . ?
N2 C6 H6B 109.4 . . ?
C5 C6 H6B 109.4 . . ?
H6A C6 H6B 108.0 . . ?
C9 C7 C8 111.5(2) . . ?
C9 C7 P1 110.99(17) . . ?
C8 C7 P1 112.60(18) . . ?
C9 C7 H7 107.1 . . ?
C8 C7 H7 107.1 . . ?
P1 C7 H7 107.1 . . ?
C7 C8 H8A 109.5 . . ?
C7 C8 H8B 109.5 . . ?
H8A C8 H8B 109.5 . . ?
C7 C8 H8C 109.5 . . ?
H8A C8 H8C 109.5 . . ?
H8B C8 H8C 109.5 . . ?
C7 C9 H9A 109.5 . . ?
C7 C9 H9B 109.5 . . ?
H9A C9 H9B 109.5 . . ?
C7 C9 H9C 109.5 . . ?
H9A C9 H9C 109.5 . . ?
H9B C9 H9C 109.5 . . ?
C11 C10 C12 111.0(2) . . ?
C11 C10 P1 111.99(18) . . ?
C12 C10 P1 111.95(17) . . ?
C11 C10 H10 107.2 . . ?
C12 C10 H10 107.2 . . ?
P1 C10 H10 107.2 . . ?
C10 C11 H11A 109.5 . . ?
C10 C11 H11B 109.5 . . ?
H11A C11 H11B 109.5 . . ?
C10 C11 H11C 109.5 . . ?
H11A C11 H11C 109.5 . . ?
H11B C11 H11C 109.5 . . ?
C10 C12 H12A 109.5 . . ?
C10 C12 H12B 109.5 . . ?
H12A C12 H12B 109.5 . . ?
C10 C12 H12C 109.5 . . ?
H12A C12 H12C 109.5 . . ?
H12B C12 H12C 109.5 . . ?
C13 N3 P2 137.55(19) . . ?
C20 C19 C21 112.8(3) . . ?
C20 C19 P2 113.2(2) . . ?
C21 C19 P2 110.1(2) . . ?
C20 C19 H19 106.8 . . ?
C21 C19 H19 106.8 . . ?
P2 C19 H19 106.8 . . ?
C19 C20 H20A 109.5 . . ?
C19 C20 H20B 109.5 . . ?
H20A C20 H20B 109.5 . . ?
C19 C20 H20C 109.5 . . ?
H20A C20 H20C 109.5 . . ?
H20B C20 H20C 109.5 . . ?
C19 C21 H21A 109.5 . . ?
C19 C21 H21B 109.5 . . ?
H21A C21 H21B 109.5 . . ?
C19 C21 H21C 109.5 . . ?
H21A C21 H21C 109.5 . . ?
H21B C21 H21C 109.5 . . ?
C24 C22 C23 111.6(3) . . ?
C24 C22 P2 112.2(2) . . ?
C23 C22 P2 112.0(3) . . ?
C24 C22 H22 106.9 . . ?
C23 C22 H22 106.9 . . ?
P2 C22 H22 106.9 . . ?
C22 C23 H23A 109.5 . . ?
C22 C23 H23B 109.5 . . ?
H23A C23 H23B 109.5 . . ?
C22 C23 H23C 109.5 . . ?
H23A C23 H23C 109.5 . . ?
H23B C23 H23C 109.5 . . ?
C22 C24 H24A 109.5 . . ?
C22 C24 H24B 109.5 . . ?
H24A C24 H24B 109.5 . . ?
C22 C24 H24C 109.5 . . ?
H24A C24 H24C 109.5 . . ?
H24B C24 H24C 109.5 . . ?
N3 C13 N4 117.3(2) . . ?
N3 C13 N4A 109.4(4) . . ?
N3 C13 S4A 128.7(4) . . ?
N4A C13 S4A 108.2(13) . . ?
N3 C13 S4 126.7(3) . . ?
N4 C13 S4 114.0(3) . . ?
C13 N4 C18 126.3(3) . . ?
C13 N4 C14 120.3(3) . . ?
C18 N4 C14 112.3(3) . . ?
N4 C14 C15 108.4(4) . . ?
N4 C14 H14A 110.0 . . ?
C15 C14 H14A 110.0 . . ?
N4 C14 H14B 110.0 . . ?
C15 C14 H14B 110.0 . . ?
H14A C14 H14B 108.4 . . ?
C14 C15 C16 112.5(4) . . ?
C14 C15 H15A 109.1 . . ?
C16 C15 H15A 109.1 . . ?
C14 C15 H15B 109.1 . . ?
C16 C15 H15B 109.1 . . ?
H15A C15 H15B 107.8 . . ?
C17 C16 C15 109.7(4) . . ?
C17 C16 H16A 109.7 . . ?
C15 C16 H16A 109.7 . . ?
C17 C16 H16B 109.7 . . ?
C15 C16 H16B 109.7 . . ?
H16A C16 H16B 108.2 . . ?
C16 C17 C18 110.7(4) . . ?
C16 C17 H17A 109.5 . . ?
C18 C17 H17A 109.5 . . ?
C16 C17 H17B 109.5 . . ?
C18 C17 H17B 109.5 . . ?
H17A C17 H17B 108.1 . . ?
N4 C18 C17 111.4(4) . . ?
N4 C18 H18A 109.3 . . ?
C17 C18 H18A 109.3 . . ?
N4 C18 H18B 109.3 . . ?
C17 C18 H18B 109.3 . . ?
H18A C18 H18B 108.0 . . ?
C14A N4A C18A 112.7(8) . . ?
C14A N4A C13 123.6(8) . . ?
C18A N4A C13 121.9(8) . . ?
N4A C14A C15A 111.5(9) . . ?
N4A C14A H14C 109.3 . . ?
C15A C14A H14C 109.3 . . ?
N4A C14A H14D 109.3 . . ?
C15A C14A H14D 109.3 . . ?
H14C C14A H14D 108.0 . . ?
C14A C15A C16A 111.9(10) . . ?
C14A C15A H15C 109.2 . . ?
C16A C15A H15C 109.2 . . ?
C14A C15A H15D 109.2 . . ?
C16A C15A H15D 109.2 . . ?
H15C C15A H15D 107.9 . . ?
C17A C16A C15A 109.8(9) . . ?
C17A C16A H16C 109.7 . . ?
C15A C16A H16C 109.7 . . ?
C17A C16A H16D 109.7 . . ?
C15A C16A H16D 109.7 . . ?
H16C C16A H16D 108.2 . . ?
C18A C17A C16A 115.3(10) . . ?
C18A C17A H17C 108.4 . . ?
C16A C17A H17C 108.4 . . ?
C18A C17A H17D 108.4 . . ?
C16A C17A H17D 108.4 . . ?
H17C C17A H17D 107.5 . . ?
N4A C18A C17A 110.0(9) . . ?
N4A C18A H18C 109.7 . . ?
C17A C18A H18C 109.7 . . ?
N4A C18A H18D 109.7 . . ?
C17A C18A H18D 109.7 . . ?
H18C C18A H18D 108.2 . . ?

loop_
_geom_bond_atom_site_label_1
_geom_bond_atom_site_label_2
_geom_bond_distance
_geom_bond_site_symmetry_2
_geom_bond_publ_flag
Cd1 S4A 2.442(13) . ?
Cd1 S2 2.4994(7) . ?
Cd1 S3 2.5157(7) . ?
Cd1 S1 2.5201(7) . ?
Cd1 S4 2.526(6) . ?
P1 N1 1.5999(19) . ?
P1 C10 1.827(2) . ?
P1 C7 1.828(2) . ?
P1 S1 2.0065(8) . ?
P2 N3 1.595(2) . ?
P2 C22 1.825(3) . ?
P2 C19 1.828(3) . ?
P2 S3 2.0149(9) . ?
S2 C1 1.751(2) . ?
S4 C13 1.747(6) . ?
S4A C13 1.716(11) . ?
N1 C1 1.309(3) . ?
N2 C1 1.357(3) . ?
N2 C6 1.459(3) . ?
N2 C2 1.467(3) . ?
C2 C3 1.467(4) . ?
C2 H2A 0.9700 . ?
C2 H2B 0.9700 . ?
C3 C4 1.501(5) . ?
C3 H3A 0.9700 . ?
C3 H3B 0.9700 . ?
C4 C5 1.519(6) . ?
C4 H4A 0.9700 . ?
C4 H4B 0.9700 . ?
C5 C6 1.466(4) . ?
C5 H5A 0.9700 . ?
C5 H5B 0.9700 . ?
C6 H6A 0.9700 . ?
C6 H6B 0.9700 . ?
C7 C9 1.519(4) . ?
C7 C8 1.526(3) . ?
C7 H7 0.9800 . ?
C8 H8A 0.9600 . ?
C8 H8B 0.9600 . ?
C8 H8C 0.9600 . ?
C9 H9A 0.9600 . ?
C9 H9B 0.9600 . ?
C9 H9C 0.9600 . ?
C10 C11 1.521(4) . ?
C10 C12 1.523(4) . ?
C10 H10 0.9800 . ?
C11 H11A 0.9600 . ?
C11 H11B 0.9600 . ?
C11 H11C 0.9600 . ?
C12 H12A 0.9600 . ?
C12 H12B 0.9600 . ?
C12 H12C 0.9600 . ?
N3 C13 1.309(3) . ?
C19 C20 1.511(4) . ?
C19 C21 1.515(5) . ?
C19 H19 0.9800 . ?
C20 H20A 0.9600 . ?
C20 H20B 0.9600 . ?
C20 H20C 0.9600 . ?
C21 H21A 0.9600 . ?
C21 H21B 0.9600 . ?
C21 H21C 0.9600 . ?
C22 C24 1.518(5) . ?
C22 C23 1.526(5) . ?
C22 H22 0.9800 . ?
C23 H23A 0.9600 . ?
C23 H23B 0.9600 . ?
C23 H23C 0.9600 . ?
C24 H24A 0.9600 . ?
C24 H24B 0.9600 . ?
C24 H24C 0.9600 . ?
C13 N4 1.380(4) . ?
C13 N4A 1.483(9) . ?
N4 C18 1.456(5) . ?
N4 C14 1.466(5) . ?
C14 C15 1.520(6) . ?
C14 H14A 0.9700 . ?
C14 H14B 0.9700 . ?
C15 C16 1.522(6) . ?
C15 H15A 0.9700 . ?
C15 H15B 0.9700 . ?
C16 C17 1.504(6) . ?
C16 H16A 0.9700 . ?
C16 H16B 0.9700 . ?
C17 C18 1.507(6) . ?
C17 H17A 0.9700 . ?
C17 H17B 0.9700 . ?
C18 H18A 0.9700 . ?
C18 H18B 0.9700 . ?
N4A C14A 1.457(12) . ?
N4A C18A 1.470(12) . ?
C14A C15A 1.496(10) . ?
C14A H14C 0.9700 . ?
C14A H14D 0.9700 . ?
C15A C16A 1.502(10) . ?
C15A H15C 0.9700 . ?
C15A H15D 0.9700 . ?
C16A C17A 1.500(9) . ?
C16A H16C 0.9700 . ?
C16A H16D 0.9700 . ?
C17A C18A 1.490(10) . ?
C17A H17C 0.9700 . ?
C17A H17D 0.9700 . ?
C18A H18C 0.9700 . ?
C18A H18D 0.9700 . ?
